data_7152514
loop_
_publ_author_name
'Son, Jung-Ho'
'Hoefelmeyer, James D.'

_publ_section_title
;
 1,2-Nucleophilic addition of 2-(picolyl)organoboranes to nitrile,
 aldehyde, ketone, and amide.
;
_journal_issue 33
_journal_name_full 'Organic &amp; biomolecular chemistry'
_journal_page_first 6656
_journal_page_last 6664
_journal_paper_doi 10.1039/c2ob25518a
_journal_volume 10
_journal_year 2012
_chemical_formula_moiety 'C14 H22 B N O'
_chemical_formula_sum 'C14 H22 B N O'
_chemical_formula_weight 231.14
_chemical_name_common diethylboronpicoline-crotonaldehyde
_chemical_name_systematic
;
?
;
_space_group_IT_number 14
_symmetry_cell_setting monoclinic
_symmetry_space_group_name_Hall '-P 2yn'
_symmetry_space_group_name_H-M 'P 1 21/n 1'
_atom_sites_solution_hydrogens geom
_atom_sites_solution_primary direct
_atom_sites_solution_secondary difmap
_audit_creation_method SHELXL-97
_cell_angle_alpha 90.00
_cell_angle_beta 99.733(2)
_cell_angle_gamma 90.00
_cell_formula_units_Z 4
_cell_length_a 8.2346(10)
_cell_length_b 8.4490(10)
_cell_length_c 20.337(2)
_cell_measurement_reflns_used 5477
_cell_measurement_temperature 100(2)
_cell_measurement_theta_max 25.33
_cell_measurement_theta_min 2.54
_cell_volume 1394.6(3)
_computing_cell_refinement 'Bruker SMART'
_computing_data_collection 'Bruker SMART'
_computing_data_reduction 'Bruker SAINT'
_computing_molecular_graphics 'Bruker SHELXTL'
_computing_publication_material 'Bruker SHELXTL'
_computing_structure_refinement 'Bruker SHELXTL'
_computing_structure_solution 'Bruker SHELXTL'
_diffrn_ambient_temperature 100(2)
_diffrn_measured_fraction_theta_full 1.000
_diffrn_measured_fraction_theta_max 1.000
_diffrn_measurement_device_type 'CCD area detector'
_diffrn_measurement_method 'phi and omega scans'
_diffrn_radiation_monochromator graphite
_diffrn_radiation_source 'fine-focus sealed tube'
_diffrn_radiation_type MoK\a
_diffrn_radiation_wavelength 0.71073
_diffrn_reflns_av_R_equivalents 0.0465
_diffrn_reflns_av_sigmaI/netI 0.0350
_diffrn_reflns_limit_h_max 9
_diffrn_reflns_limit_h_min -9
_diffrn_reflns_limit_k_max 10
_diffrn_reflns_limit_k_min -10
_diffrn_reflns_limit_l_max 24
_diffrn_reflns_limit_l_min -24
_diffrn_reflns_number 13186
_diffrn_reflns_theta_full 25.34
_diffrn_reflns_theta_max 25.34
_diffrn_reflns_theta_min 2.03
_exptl_absorpt_coefficient_mu 0.067
_exptl_absorpt_correction_T_max 0.9802
_exptl_absorpt_correction_T_min 0.9635
_exptl_absorpt_correction_type multi-scan
_exptl_absorpt_process_details 'SADABS (Bruker, 2003)'
_exptl_crystal_colour colorless
_exptl_crystal_density_diffrn 1.101
_exptl_crystal_density_method 'not measured'
_exptl_crystal_description block
_exptl_crystal_F_000 504
_exptl_crystal_size_max 0.56
_exptl_crystal_size_mid 0.47
_exptl_crystal_size_min 0.30
_refine_diff_density_max 0.249
_refine_diff_density_min -0.207
_refine_diff_density_rms 0.038
_refine_ls_extinction_method none
_refine_ls_goodness_of_fit_ref 1.069
_refine_ls_hydrogen_treatment constr
_refine_ls_matrix_type full
_refine_ls_number_parameters 157
_refine_ls_number_reflns 2553
_refine_ls_number_restraints 0
_refine_ls_restrained_S_all 1.069
_refine_ls_R_factor_all 0.0710
_refine_ls_R_factor_gt 0.0436
_refine_ls_shift/su_max 0.000
_refine_ls_shift/su_mean 0.000
_refine_ls_structure_factor_coef Fsqd
_refine_ls_weighting_details 'calc w=1/[\s^2^(Fo^2^)+(0.0233P)^2^+0.6644P] where P=(Fo^2^+2Fc^2^)/3'
_refine_ls_weighting_scheme calc
_refine_ls_wR_factor_gt 0.0842
_refine_ls_wR_factor_ref 0.0947
_reflns_number_gt 1862
_reflns_number_total 2553
_reflns_threshold_expression >2sigma(I)
_cod_data_source_file c2ob25518a.txt
_cod_data_source_block 15
_cod_depositor_comments
;
The following automatic conversions were performed:

'_symmetry_cell_setting' value 'Monoclinic' changed to 'monoclinic'
according to /home/saulius/struct/CIF-dictionaries/cif_core.dic
dictionary named 'cif_core.dic' version 2.4.1 from 2010-06-29.

Automatic conversion script
Id: cif_fix_values 1891 2012-01-12 08:04:46Z andrius 
;
_cod_original_cell_volume 1394.5(3)
_cod_original_sg_symbol_H-M 'P2(1)/n '
_cod_database_code 7152514

loop_
_symmetry_equiv_pos_as_xyz
'x, y, z'
'-x+1/2, y+1/2, -z+1/2'
'-x, -y, -z'
'x-1/2, -y-1/2, z-1/2'

loop_
_atom_site_label
_atom_site_type_symbol
_atom_site_fract_x
_atom_site_fract_y
_atom_site_fract_z
_atom_site_U_iso_or_equiv
_atom_site_adp_type
_atom_site_occupancy
_atom_site_symmetry_multiplicity
_atom_site_calc_flag
_atom_site_refinement_flags
C2 C 0.3504(2) 0.8510(2) 0.17011(9) 0.0303(4) Uani 1 1 d .
H2 H 0.3318 0.8564 0.2149 0.036 Uiso 1 1 calc R
C3 C 0.5079(2) 0.8692(2) 0.15808(9) 0.0336(5) Uani 1 1 d .
H3 H 0.5960 0.8890 0.1937 0.040 Uiso 1 1 calc R
C4 C 0.5365(2) 0.8585(2) 0.09311(9) 0.0311(4) Uani 1 1 d .
H4 H 0.6447 0.8692 0.0832 0.037 Uiso 1 1 calc R
C5 C 0.4040(2) 0.8319(2) 0.04308(9) 0.0280(4) Uani 1 1 d .
H5 H 0.4212 0.8245 -0.0018 0.034 Uiso 1 1 calc R
C6 C 0.2457(2) 0.81572(19) 0.05736(8) 0.0228(4) Uani 1 1 d .
C7 C 0.1020(2) 0.7915(2) 0.00184(8) 0.0251(4) Uani 1 1 d .
H7A H 0.1346 0.7150 -0.0304 0.030 Uiso 1 1 calc R
H7B H 0.0771 0.8933 -0.0219 0.030 Uiso 1 1 calc R
C8 C -0.0542(2) 0.73153(19) 0.02432(8) 0.0239(4) Uani 1 1 d .
H8 H -0.0378 0.6185 0.0385 0.029 Uiso 1 1 calc R
C9 C -0.2006(2) 0.7422(2) -0.03025(8) 0.0268(4) Uani 1 1 d .
H9 H -0.2228 0.8416 -0.0517 0.032 Uiso 1 1 calc R
C10 C -0.3008(2) 0.6241(2) -0.05072(9) 0.0308(4) Uani 1 1 d .
H10 H -0.2777 0.5258 -0.0284 0.037 Uiso 1 1 calc R
C11 C -0.4469(2) 0.6286(3) -0.10529(10) 0.0430(5) Uani 1 1 d .
H11A H -0.4580 0.7349 -0.1249 0.065 Uiso 1 1 calc R
H11B H -0.5465 0.6026 -0.0870 0.065 Uiso 1 1 calc R
H11C H -0.4323 0.5514 -0.1398 0.065 Uiso 1 1 calc R
C12 C 0.0405(2) 0.6096(2) 0.16695(9) 0.0299(4) Uani 1 1 d .
H12A H 0.0930 0.5434 0.1363 0.036 Uiso 1 1 calc R
H12B H 0.1088 0.6028 0.2119 0.036 Uiso 1 1 calc R
C13 C -0.1313(2) 0.5446(2) 0.16994(10) 0.0392(5) Uani 1 1 d .
H13A H -0.1795 0.6030 0.2036 0.059 Uiso 1 1 calc R
H13B H -0.1232 0.4322 0.1819 0.059 Uiso 1 1 calc R
H13C H -0.2015 0.5570 0.1263 0.059 Uiso 1 1 calc R
C14 C 0.0008(2) 0.9148(2) 0.19830(8) 0.0290(4) Uani 1 1 d .
H14A H -0.1006 0.8805 0.2144 0.035 Uiso 1 1 calc R
H14B H 0.0928 0.9058 0.2364 0.035 Uiso 1 1 calc R
C15 C -0.0187(3) 1.0889(2) 0.17901(10) 0.0459(6) Uani 1 1 d .
H15A H 0.0837 1.1278 0.1663 0.069 Uiso 1 1 calc R
H15B H -0.0433 1.1501 0.2171 0.069 Uiso 1 1 calc R
H15C H -0.1092 1.1007 0.1413 0.069 Uiso 1 1 calc R
B1 B 0.0349(2) 0.7928(2) 0.14154(10) 0.0246(4) Uani 1 1 d .
N1 N 0.22008(16) 0.82542(16) 0.12113(7) 0.0242(3) Uani 1 1 d .
O1 O -0.08156(13) 0.82326(13) 0.07988(5) 0.0233(3) Uani 1 1 d .

loop_
_atom_site_aniso_label
_atom_site_aniso_U_11
_atom_site_aniso_U_22
_atom_site_aniso_U_33
_atom_site_aniso_U_23
_atom_site_aniso_U_13
_atom_site_aniso_U_12
C2 0.0311(10) 0.0325(11) 0.0266(10) -0.0022(8) 0.0033(8) 0.0035(8)
C3 0.0269(10) 0.0361(11) 0.0359(11) -0.0031(9) 0.0000(8) 0.0020(8)
C4 0.0262(9) 0.0277(10) 0.0408(11) -0.0013(8) 0.0091(8) 0.0014(8)
C5 0.0319(10) 0.0226(9) 0.0310(10) 0.0001(8) 0.0101(8) 0.0035(8)
C6 0.0278(9) 0.0156(8) 0.0255(9) 0.0008(7) 0.0063(7) 0.0037(7)
C7 0.0298(9) 0.0228(9) 0.0236(9) -0.0013(7) 0.0072(8) 0.0049(7)
C8 0.0293(9) 0.0189(9) 0.0239(9) -0.0026(7) 0.0054(7) 0.0040(7)
C9 0.0297(10) 0.0255(10) 0.0254(9) -0.0015(8) 0.0057(7) 0.0041(8)
C10 0.0335(10) 0.0310(10) 0.0281(10) -0.0049(8) 0.0058(8) 0.0017(8)
C11 0.0402(11) 0.0496(13) 0.0377(12) -0.0143(10) 0.0021(9) -0.0038(10)
C12 0.0328(10) 0.0286(10) 0.0281(10) 0.0040(8) 0.0050(8) 0.0044(8)
C13 0.0426(12) 0.0290(11) 0.0469(12) 0.0091(9) 0.0099(10) -0.0008(9)
C14 0.0272(9) 0.0347(11) 0.0250(9) -0.0004(8) 0.0046(8) 0.0029(8)
C15 0.0757(15) 0.0309(11) 0.0328(11) -0.0078(9) 0.0139(11) 0.0056(11)
B1 0.0219(10) 0.0281(11) 0.0245(11) 0.0010(8) 0.0061(8) 0.0024(8)
N1 0.0262(8) 0.0214(8) 0.0250(8) 0.0000(6) 0.0045(6) 0.0038(6)
O1 0.0260(6) 0.0219(6) 0.0222(6) -0.0017(5) 0.0049(5) 0.0031(5)

loop_
_atom_type_symbol
_atom_type_description
_atom_type_scat_dispersion_real
_atom_type_scat_dispersion_imag
_atom_type_scat_source
C C 0.0033 0.0016 'International Tables Vol C Tables 4.2.6.8 and 6.1.1.4'
H H 0.0000 0.0000 'International Tables Vol C Tables 4.2.6.8 and 6.1.1.4'
B B 0.0013 0.0007 'International Tables Vol C Tables 4.2.6.8 and 6.1.1.4'
N N 0.0061 0.0033 'International Tables Vol C Tables 4.2.6.8 and 6.1.1.4'
O O 0.0106 0.0060 'International Tables Vol C Tables 4.2.6.8 and 6.1.1.4'

loop_
_geom_angle_atom_site_label_1
_geom_angle_atom_site_label_2
_geom_angle_atom_site_label_3
_geom_angle
N1 C2 C3 122.97(17)
N1 C2 H2 118.5
C3 C2 H2 118.5
C2 C3 C4 118.87(17)
C2 C3 H3 120.6
C4 C3 H3 120.6
C5 C4 C3 118.31(16)
C5 C4 H4 120.8
C3 C4 H4 120.8
C4 C5 C6 121.00(17)
C4 C5 H5 119.5
C6 C5 H5 119.5
N1 C6 C5 119.93(15)
N1 C6 C7 119.86(14)
C5 C6 C7 120.19(15)
C6 C7 C8 114.64(14)
C6 C7 H7A 108.6
C8 C7 H7A 108.6
C6 C7 H7B 108.6
C8 C7 H7B 108.6
H7A C7 H7B 107.6
O1 C8 C9 109.95(13)
O1 C8 C7 108.24(13)
C9 C8 C7 111.88(14)
O1 C8 H8 108.9
C9 C8 H8 108.9
C7 C8 H8 108.9
C10 C9 C8 124.87(17)
C10 C9 H9 117.6
C8 C9 H9 117.6
C9 C10 C11 126.78(18)
C9 C10 H10 116.6
C11 C10 H10 116.6
C10 C11 H11A 109.5
C10 C11 H11B 109.5
H11A C11 H11B 109.5
C10 C11 H11C 109.5
H11A C11 H11C 109.5
H11B C11 H11C 109.5
C13 C12 B1 112.16(14)
C13 C12 H12A 109.2
B1 C12 H12A 109.2
C13 C12 H12B 109.2
B1 C12 H12B 109.2
H12A C12 H12B 107.9
C12 C13 H13A 109.5
C12 C13 H13B 109.5
H13A C13 H13B 109.5
C12 C13 H13C 109.5
H13A C13 H13C 109.5
H13B C13 H13C 109.5
C15 C14 B1 117.23(15)
C15 C14 H14A 108.0
B1 C14 H14A 108.0
C15 C14 H14B 108.0
B1 C14 H14B 108.0
H14A C14 H14B 107.2
C14 C15 H15A 109.5
C14 C15 H15B 109.5
H15A C15 H15B 109.5
C14 C15 H15C 109.5
H15A C15 H15C 109.5
H15B C15 H15C 109.5
O1 B1 C14 109.48(14)
O1 B1 C12 114.63(15)
C14 B1 C12 112.34(14)
O1 B1 N1 104.55(13)
C14 B1 N1 110.52(14)
C12 B1 N1 104.92(13)
C6 N1 C2 118.91(15)
C6 N1 B1 121.74(13)
C2 N1 B1 119.18(14)
C8 O1 B1 114.59(12)

loop_
_geom_bond_atom_site_label_1
_geom_bond_atom_site_label_2
_geom_bond_distance
C2 N1 1.352(2)
C2 C3 1.368(2)
C2 H2 0.9500
C3 C4 1.384(2)
C3 H3 0.9500
C4 C5 1.378(2)
C4 H4 0.9500
C5 C6 1.389(2)
C5 H5 0.9500
C6 N1 1.351(2)
C6 C7 1.505(2)
C7 C8 1.523(2)
C7 H7A 0.9900
C7 H7B 0.9900
C8 O1 1.4193(18)
C8 C9 1.497(2)
C8 H8 1.0000
C9 C10 1.317(2)
C9 H9 0.9500
C10 C11 1.493(2)
C10 H10 0.9500
C11 H11A 0.9800
C11 H11B 0.9800
C11 H11C 0.9800
C12 C13 1.528(2)
C12 B1 1.630(3)
C12 H12A 0.9900
C12 H12B 0.9900
C13 H13A 0.9800
C13 H13B 0.9800
C13 H13C 0.9800
C14 C15 1.524(3)
C14 B1 1.607(3)
C14 H14A 0.9900
C14 H14B 0.9900
C15 H15A 0.9800
C15 H15B 0.9800
C15 H15C 0.9800
B1 O1 1.467(2)
B1 N1 1.670(2)
